data_7709399
loop_
_publ_author_name
'Shekhovtsov, Nikita A.'
'Kokina, Tatyana E.'
'Vinogradova, Katerina A.'
'Panarin, Andrey Y.'
'Rakhmanova, Marianna I.'
'Naumov, Dmitry Y.'
'Pervukhina, Natalya V.'
'Nikolaenkova, Elena B.'
'Krivopalov, Viktor P.'
'Czerwieniec, Rafa\/l'
'Bushuev, Mark B.'

_publ_section_title
;
 Near-infrared emitting copper(i) complexes with a pyrazolylpyrimidine
 ligand: exploring relaxation pathways
;
_journal_name_full 'Dalton Transactions'
_journal_paper_doi 10.1039/D1DT04325K
_journal_year 2022
_chemical_formula_moiety 'C21 H18 N4'
_chemical_formula_sum 'C21 H18 N4'
_chemical_formula_weight 326.39
_space_group_crystal_system monoclinic
_space_group_IT_number 14
_space_group_name_Hall '-P 2ybc'
_space_group_name_H-M_alt 'P 1 21/c 1'
_atom_sites_solution_hydrogens geom
_audit_creation_method SHELXL-2017/1
_audit_update_record
;
2021-07-02 deposited with the CCDC.	2022-01-17 downloaded from the CCDC.
;
_cell_angle_alpha 90
_cell_angle_beta 95.224(3)
_cell_angle_gamma 90
_cell_formula_units_Z 4
_cell_length_a 11.9129(8)
_cell_length_b 12.1468(8)
_cell_length_c 11.4786(8)
_cell_measurement_reflns_used 5448
_cell_measurement_temperature 150(2)
_cell_measurement_theta_max 30.28
_cell_measurement_theta_min 3.08
_cell_volume 1654.10(19)
_computing_cell_refinement 'SAINT V8.38A'
_computing_data_collection 'Bruker APEX3 V2018.7-2'
_computing_data_reduction 'SAINT V8.38A'
_computing_molecular_graphics 'Bruker SHELXTL'
_computing_publication_material 'Bruker SHELXTL'
_computing_structure_refinement 'SHELXL-2017/1 (Sheldrick, 2017)'
_computing_structure_solution 'Bruker SHELXTL'
_diffrn_ambient_temperature 150(2)
_diffrn_detector_area_resol_mean 7.4
_diffrn_measured_fraction_theta_full 0.992
_diffrn_measured_fraction_theta_max 0.993
_diffrn_measurement_device_type 'Bruker D8 VENTURE'
_diffrn_measurement_method '\f and \w scans'
_diffrn_radiation_type MoK\a
_diffrn_radiation_wavelength 0.71073
_diffrn_reflns_av_R_equivalents 0.0505
_diffrn_reflns_av_unetI/netI 0.0300
_diffrn_reflns_Laue_measured_fraction_full 0.992
_diffrn_reflns_Laue_measured_fraction_max 0.993
_diffrn_reflns_limit_h_max 14
_diffrn_reflns_limit_h_min -14
_diffrn_reflns_limit_k_max 15
_diffrn_reflns_limit_k_min -15
_diffrn_reflns_limit_l_max 14
_diffrn_reflns_limit_l_min -14
_diffrn_reflns_number 23745
_diffrn_reflns_point_group_measured_fraction_full 0.992
_diffrn_reflns_point_group_measured_fraction_max 0.993
_diffrn_reflns_theta_full 25.500
_diffrn_reflns_theta_max 26.372
_diffrn_reflns_theta_min 3.081
_diffrn_source_type 'Incoatec ImS 3.0'
_exptl_absorpt_coefficient_mu 0.080
_exptl_absorpt_correction_type multi-scan
_exptl_absorpt_process_details 'Bruker SADABS'
_exptl_crystal_colour colorless
_exptl_crystal_density_diffrn 1.311
_exptl_crystal_description plate
_exptl_crystal_F_000 688
_exptl_crystal_size_max 0.400
_exptl_crystal_size_mid 0.210
_exptl_crystal_size_min 0.120
_exptl_transmission_factor_max 0.7461
_exptl_transmission_factor_min 0.7019
_refine_diff_density_max 0.254
_refine_diff_density_min -0.174
_refine_diff_density_rms 0.036
_refine_ls_extinction_method none
_refine_ls_goodness_of_fit_ref 1.092
_refine_ls_hydrogen_treatment constr
_refine_ls_matrix_type full
_refine_ls_number_parameters 228
_refine_ls_number_reflns 3366
_refine_ls_number_restraints 0
_refine_ls_restrained_S_all 1.092
_refine_ls_R_factor_all 0.0496
_refine_ls_R_factor_gt 0.0384
_refine_ls_shift/su_max 0.000
_refine_ls_shift/su_mean 0.000
_refine_ls_structure_factor_coef Fsqd
_refine_ls_weighting_details 'w=1/[\s^2^(Fo^2^)+(0.0717P)^2^+0.0998P] where P=(Fo^2^+2Fc^2^)/3'
_refine_ls_weighting_scheme calc
_refine_ls_wR_factor_gt 0.1110
_refine_ls_wR_factor_ref 0.1188
_reflns_Friedel_coverage 0.000
_reflns_number_gt 2771
_reflns_number_total 3366
_reflns_threshold_expression 'I > 2\s(I)'
_cod_data_source_file d1dt04325k2.cif
_cod_data_source_block mbb_329b
_cod_original_sg_symbol_H-M 'P 21/c'
_cod_database_code 7709399
_shelx_shelxl_version_number 2017/1
_shelx_space_group_comment
;
The symmetry employed for this shelxl refinement is uniquely defined
by the following loop, which should always be used as a source of
symmetry information in preference to the above space-group names.
They are only intended as comments.
;
_shelx_estimated_absorpt_t_min 0.969
_shelx_estimated_absorpt_t_max 0.990

loop_
_space_group_symop_operation_xyz
'x, y, z'
'-x, y+1/2, -z+1/2'
'-x, -y, -z'
'x, -y-1/2, z-1/2'

loop_
_atom_site_label
_atom_site_type_symbol
_atom_site_fract_x
_atom_site_fract_y
_atom_site_fract_z
_atom_site_U_iso_or_equiv
_atom_site_adp_type
_atom_site_occupancy
_atom_site_site_symmetry_order
_atom_site_calc_flag
_atom_site_refinement_flags_posn
_atom_site_refinement_flags_adp
_atom_site_refinement_flags_occupancy
_atom_site_disorder_assembly
_atom_site_disorder_group
N1 N 0.08779(9) 0.03669(9) 0.68947(9) 0.0247(3) Uani 1 1 d . . . . .
N2 N 0.16790(9) 0.05841(8) 0.61344(9) 0.0234(3) Uani 1 1 d . . . . .
N3 N 0.03226(8) 0.15467(8) 0.49540(9) 0.0233(3) Uani 1 1 d . . . . .
N4 N 0.20879(8) 0.10434(9) 0.42574(9) 0.0239(3) Uani 1 1 d . . . . .
C1 C 0.14516(11) -0.00413(10) 0.78349(11) 0.0259(3) Uani 1 1 d . . . . .
C2 C 0.26162(11) -0.00847(11) 0.77004(11) 0.0281(3) Uani 1 1 d . . . . .
H2 H 0.319299 -0.034349 0.825945 0.034 Uiso 1 1 calc R U . . .
C3 C 0.27541(11) 0.03161(11) 0.66138(11) 0.0254(3) Uani 1 1 d . . . . .
C4 C 0.13385(10) 0.10841(10) 0.50481(10) 0.0226(3) Uani 1 1 d . . . . .
C5 C 0.17861(10) 0.15796(10) 0.32496(11) 0.0232(3) Uani 1 1 d . . . . .
C6 C 0.07519(10) 0.20954(10) 0.30475(11) 0.0238(3) Uani 1 1 d . . . . .
H6 H 0.055049 0.247763 0.233703 0.029 Uiso 1 1 calc R U . . .
C7 C 0.00140(10) 0.20355(10) 0.39230(11) 0.0227(3) Uani 1 1 d . . . . .
C11 C 0.08548(12) -0.03921(13) 0.88616(12) 0.0339(3) Uani 1 1 d . . . . .
H11A H 0.009922 -0.006639 0.880534 0.051 Uiso 1 1 calc R U . . .
H11B H 0.128091 -0.014367 0.958446 0.051 Uiso 1 1 calc R U . . .
H11C H 0.079263 -0.119649 0.886910 0.051 Uiso 1 1 calc R U . . .
C21 C 0.38172(11) 0.04657(12) 0.60438(12) 0.0334(3) Uani 1 1 d . . . . .
H21A H 0.446237 0.028163 0.660109 0.050 Uiso 1 1 calc R U . . .
H21B H 0.387812 0.123322 0.579413 0.050 Uiso 1 1 calc R U . . .
H21C H 0.381093 -0.001930 0.536095 0.050 Uiso 1 1 calc R U . . .
C51 C 0.26273(10) 0.15725(10) 0.23703(11) 0.0238(3) Uani 1 1 d . . . . .
C52 C 0.37784(11) 0.15732(11) 0.27350(12) 0.0293(3) Uani 1 1 d . . . . .
H52 H 0.402101 0.160150 0.354610 0.035 Uiso 1 1 calc R U . . .
C53 C 0.45668(11) 0.15331(11) 0.19239(13) 0.0335(3) Uani 1 1 d . . . . .
H53 H 0.534826 0.155214 0.217721 0.040 Uiso 1 1 calc R U . . .
C54 C 0.42161(12) 0.14647(12) 0.07375(13) 0.0336(3) Uani 1 1 d . . . . .
H54 H 0.475753 0.141014 0.018158 0.040 Uiso 1 1 calc R U . . .
C55 C 0.30782(12) 0.14762(11) 0.03669(12) 0.0310(3) Uani 1 1 d . . . . .
H55 H 0.283840 0.143987 -0.044451 0.037 Uiso 1 1 calc R U . . .
C56 C 0.22869(11) 0.15409(10) 0.11799(11) 0.0266(3) Uani 1 1 d . . . . .
H56 H 0.150682 0.156384 0.092098 0.032 Uiso 1 1 calc R U . . .
C71 C -0.11421(10) 0.25018(10) 0.37744(11) 0.0229(3) Uani 1 1 d . . . . .
C72 C -0.14636(11) 0.32472(10) 0.28788(11) 0.0263(3) Uani 1 1 d . . . . .
H72 H -0.093500 0.347059 0.235370 0.032 Uiso 1 1 calc R U . . .
C73 C -0.25520(11) 0.36617(11) 0.27545(12) 0.0305(3) Uani 1 1 d . . . . .
H73 H -0.276635 0.416661 0.214230 0.037 Uiso 1 1 calc R U . . .
C74 C -0.33296(11) 0.33449(12) 0.35168(12) 0.0326(3) Uani 1 1 d . . . . .
H74 H -0.407296 0.363530 0.343127 0.039 Uiso 1 1 calc R U . . .
C75 C -0.30174(11) 0.26011(12) 0.44064(12) 0.0326(3) Uani 1 1 d . . . . .
H75 H -0.354948 0.237982 0.492864 0.039 Uiso 1 1 calc R U . . .
C76 C -0.19327(11) 0.21812(11) 0.45342(11) 0.0273(3) Uani 1 1 d . . . . .
H76 H -0.172489 0.167113 0.514334 0.033 Uiso 1 1 calc R U . . .

loop_
_atom_site_aniso_label
_atom_site_aniso_U_11
_atom_site_aniso_U_22
_atom_site_aniso_U_33
_atom_site_aniso_U_23
_atom_site_aniso_U_13
_atom_site_aniso_U_12
N1 0.0267(6) 0.0269(6) 0.0216(5) -0.0011(4) 0.0075(4) 0.0001(4)
N2 0.0241(5) 0.0266(6) 0.0203(5) 0.0002(4) 0.0057(4) 0.0020(4)
N3 0.0236(5) 0.0250(6) 0.0213(5) -0.0011(4) 0.0028(4) 0.0007(4)
N4 0.0239(5) 0.0270(6) 0.0212(5) -0.0012(4) 0.0046(4) 0.0015(4)
C1 0.0315(7) 0.0253(7) 0.0214(6) -0.0019(5) 0.0048(5) 0.0013(5)
C2 0.0288(7) 0.0317(7) 0.0235(7) 0.0010(5) 0.0013(5) 0.0054(5)
C3 0.0253(7) 0.0259(6) 0.0251(7) -0.0006(5) 0.0024(5) 0.0039(5)
C4 0.0240(6) 0.0221(6) 0.0217(6) -0.0015(5) 0.0017(5) -0.0004(5)
C5 0.0248(6) 0.0225(6) 0.0226(6) -0.0019(5) 0.0029(5) -0.0016(5)
C6 0.0258(6) 0.0243(6) 0.0216(6) 0.0000(5) 0.0030(5) -0.0005(5)
C7 0.0248(6) 0.0204(6) 0.0230(6) -0.0032(5) 0.0019(5) -0.0013(5)
C11 0.0360(8) 0.0436(8) 0.0227(7) 0.0024(6) 0.0064(6) -0.0001(6)
C21 0.0234(7) 0.0442(8) 0.0327(7) 0.0093(6) 0.0029(6) 0.0054(6)
C51 0.0233(6) 0.0219(6) 0.0269(7) 0.0003(5) 0.0058(5) 0.0012(5)
C52 0.0276(7) 0.0322(7) 0.0285(7) 0.0004(5) 0.0042(5) 0.0012(5)
C53 0.0233(7) 0.0370(8) 0.0413(8) 0.0005(6) 0.0087(6) 0.0003(6)
C54 0.0334(8) 0.0334(8) 0.0367(8) 0.0005(6) 0.0179(6) -0.0001(6)
C55 0.0395(8) 0.0304(7) 0.0243(7) 0.0010(5) 0.0093(6) -0.0015(6)
C56 0.0269(7) 0.0268(7) 0.0268(7) 0.0018(5) 0.0051(5) 0.0005(5)
C71 0.0224(6) 0.0236(6) 0.0228(6) -0.0050(5) 0.0022(5) -0.0006(5)
C72 0.0260(7) 0.0278(7) 0.0255(7) -0.0006(5) 0.0036(5) 0.0003(5)
C73 0.0292(7) 0.0299(7) 0.0317(7) 0.0010(6) -0.0007(6) 0.0046(5)
C74 0.0239(7) 0.0365(8) 0.0376(8) -0.0027(6) 0.0035(6) 0.0066(5)
C75 0.0262(7) 0.0380(8) 0.0352(8) -0.0009(6) 0.0104(6) 0.0009(6)
C76 0.0276(7) 0.0290(7) 0.0257(7) -0.0011(5) 0.0055(5) 0.0011(5)

loop_
_atom_type_symbol
_atom_type_description
_atom_type_scat_dispersion_real
_atom_type_scat_dispersion_imag
_atom_type_scat_source
C C 0.0033 0.0016 'International Tables Vol C Tables 4.2.6.8 and 6.1.1.4'
H H 0.0000 0.0000 'International Tables Vol C Tables 4.2.6.8 and 6.1.1.4'
N N 0.0061 0.0033 'International Tables Vol C Tables 4.2.6.8 and 6.1.1.4'

loop_
_geom_angle_atom_site_label_1
_geom_angle_atom_site_label_2
_geom_angle_atom_site_label_3
_geom_angle
_geom_angle_site_symmetry_1
_geom_angle_site_symmetry_3
_geom_angle_publ_flag
C1 N1 N2 104.66(10) . . ?
N1 N2 C3 111.86(10) . . ?
N1 N2 C4 118.83(10) . . ?
C3 N2 C4 129.20(10) . . ?
C4 N3 C7 115.58(10) . . ?
C4 N4 C5 115.12(10) . . ?
N1 C1 C2 111.45(11) . . ?
N1 C1 C11 120.27(12) . . ?
C2 C1 C11 128.28(12) . . ?
C3 C2 C1 106.77(12) . . ?
C3 C2 H2 126.6 . . ?
C1 C2 H2 126.6 . . ?
C2 C3 N2 105.26(11) . . ?
C2 C3 C21 128.62(12) . . ?
N2 C3 C21 126.11(11) . . ?
N3 C4 N4 128.49(11) . . ?
N3 C4 N2 116.07(10) . . ?
N4 C4 N2 115.43(10) . . ?
N4 C5 C6 121.80(11) . . ?
N4 C5 C51 115.90(11) . . ?
C6 C5 C51 122.30(11) . . ?
C5 C6 C7 117.73(11) . . ?
C5 C6 H6 121.1 . . ?
C7 C6 H6 121.1 . . ?
N3 C7 C6 121.13(11) . . ?
N3 C7 C71 116.48(10) . . ?
C6 C7 C71 122.40(11) . . ?
C1 C11 H11A 109.5 . . ?
C1 C11 H11B 109.5 . . ?
H11A C11 H11B 109.5 . . ?
C1 C11 H11C 109.5 . . ?
H11A C11 H11C 109.5 . . ?
H11B C11 H11C 109.5 . . ?
C3 C21 H21A 109.5 . . ?
C3 C21 H21B 109.5 . . ?
H21A C21 H21B 109.5 . . ?
C3 C21 H21C 109.5 . . ?
H21A C21 H21C 109.5 . . ?
H21B C21 H21C 109.5 . . ?
C56 C51 C52 119.03(11) . . ?
C56 C51 C5 120.90(11) . . ?
C52 C51 C5 120.05(11) . . ?
C53 C52 C51 120.45(12) . . ?
C53 C52 H52 119.8 . . ?
C51 C52 H52 119.8 . . ?
C52 C53 C54 120.00(13) . . ?
C52 C53 H53 120.0 . . ?
C54 C53 H53 120.0 . . ?
C55 C54 C53 119.96(12) . . ?
C55 C54 H54 120.0 . . ?
C53 C54 H54 120.0 . . ?
C54 C55 C56 120.02(12) . . ?
C54 C55 H55 120.0 . . ?
C56 C55 H55 120.0 . . ?
C55 C56 C51 120.49(12) . . ?
C55 C56 H56 119.8 . . ?
C51 C56 H56 119.8 . . ?
C76 C71 C72 119.03(11) . . ?
C76 C71 C7 119.56(11) . . ?
C72 C71 C7 121.41(11) . . ?
C73 C72 C71 120.15(12) . . ?
C73 C72 H72 119.9 . . ?
C71 C72 H72 119.9 . . ?
C74 C73 C72 120.47(13) . . ?
C74 C73 H73 119.8 . . ?
C72 C73 H73 119.8 . . ?
C73 C74 C75 119.71(12) . . ?
C73 C74 H74 120.1 . . ?
C75 C74 H74 120.1 . . ?
C76 C75 C74 120.16(12) . . ?
C76 C75 H75 119.9 . . ?
C74 C75 H75 119.9 . . ?
C75 C76 C71 120.48(12) . . ?
C75 C76 H76 119.8 . . ?
C71 C76 H76 119.8 . . ?

loop_
_geom_bond_atom_site_label_1
_geom_bond_atom_site_label_2
_geom_bond_distance
_geom_bond_site_symmetry_2
_geom_bond_publ_flag
N1 C1 1.3203(16) . ?
N1 N2 1.3761(14) . ?
N2 C3 1.3859(16) . ?
N2 C4 1.4129(15) . ?
N3 C4 1.3298(16) . ?
N3 C7 1.3450(16) . ?
N4 C4 1.3307(15) . ?
N4 C5 1.3475(16) . ?
C1 C2 1.4108(18) . ?
C1 C11 1.4929(18) . ?
C2 C3 1.3627(18) . ?
C2 H2 0.9500 . ?
C3 C21 1.4886(18) . ?
C5 C6 1.3829(18) . ?
C5 C51 1.4857(17) . ?
C6 C7 1.3960(17) . ?
C6 H6 0.9500 . ?
C7 C71 1.4846(17) . ?
C11 H11A 0.9800 . ?
C11 H11B 0.9800 . ?
C11 H11C 0.9800 . ?
C21 H21A 0.9800 . ?
C21 H21B 0.9800 . ?
C21 H21C 0.9800 . ?
C51 C56 1.3899(18) . ?
C51 C52 1.3968(18) . ?
C52 C53 1.3823(18) . ?
C52 H52 0.9500 . ?
C53 C54 1.390(2) . ?
C53 H53 0.9500 . ?
C54 C55 1.3834(19) . ?
C54 H54 0.9500 . ?
C55 C56 1.3878(17) . ?
C55 H55 0.9500 . ?
C56 H56 0.9500 . ?
C71 C76 1.3960(17) . ?
C71 C72 1.3970(17) . ?
C72 C73 1.3862(18) . ?
C72 H72 0.9500 . ?
C73 C74 1.3853(18) . ?
C73 H73 0.9500 . ?
C74 C75 1.389(2) . ?
C74 H74 0.9500 . ?
C75 C76 1.3846(18) . ?
C75 H75 0.9500 . ?
C76 H76 0.9500 . ?
